data_4509867
loop_
_publ_author_name
'Niekiel, Felicitas'
'Stock, Norbert'

_publ_section_title
;
 Discovery of New Calcium Etidronates Employing Ultrasound Adapted
 High-Throughput Methods
;
_journal_issue 2
_journal_name_full 'Crystal Growth &amp; Design'
_journal_page_first 599
_journal_paper_doi 10.1021/cg401459a
_journal_volume 14
_journal_year 2014
_chemical_formula_moiety '(Ca 2+), (C2 O7 P2 2-), O 3.5'
_chemical_formula_sum 'C2 Ca O10.5 P2'
_chemical_formula_weight 294.04
_chemical_name_systematic 'aqua-1-hydroxy-1,1-di(dihydrogenphosphonato)ethane-calcium hemipentahydrate'
_space_group_IT_number 2
_symmetry_cell_setting triclinic
_symmetry_Int_Tables_number 2
_symmetry_space_group_name_Hall '-P 1'
_symmetry_space_group_name_H-M 'P -1'
_audit_creation_date 2013-08-12
_audit_creation_method 'Created with CONVERT.DLL (www.crystalimpact.com)'
_audit_update_record 2013-08-12
_cell_angle_alpha 76.150(3)
_cell_angle_beta 87.995(4)
_cell_angle_gamma 72.813(4)
_cell_formula_units_Z 2
_cell_length_a 5.7626(2)
_cell_length_b 9.6720(5)
_cell_length_c 10.8216(4)
_cell_volume 559.05(4)
_diffrn_ambient_pressure 1013
_diffrn_ambient_temperature 77
_diffrn_radiation_probe x-ray
_diffrn_radiation_type synchrotron
_diffrn_radiation_wavelength 0.825986
_diffrn_source synchrotron
_diffrn_source_type 'PETRA P08'
_exptl_crystal_colour white
_exptl_crystal_recrystallization_method water
_cod_data_source_file cg401459a_si_004.cif
_cod_data_source_block publication_text
_cod_original_sg_symbol_Hall -P_1
_cod_database_code 4509867

loop_
_symmetry_equiv_pos_site_id
_symmetry_equiv_pos_as_xyz
1 x,y,z
2 -x,-y,-z

loop_
_atom_site_label
_atom_site_type_symbol
_atom_site_symmetry_multiplicity
_atom_site_fract_x
_atom_site_fract_y
_atom_site_fract_z
_atom_site_occupancy
_atom_site_B_iso_or_equiv
C1 C 2 0.6500(56) 0.783(2) 0.2424(16) 1.000 0.1(12)
C2 C 2 0.7361(51) 0.9216(24) 0.1755(32) 1.000 0.9(13)
Ca1 Ca 2 0.3244(18) 0.5532(13) 0.3338(8) 1.000 0.65(31)
OW4 O 2 0.8945(45) -0.0885(38) 0.7702(27) 1.000 3.26(30)
O1 O 2 0.5507(49) 0.8871(35) 0.4491(26) 1.000 3.26(30)
O2 O 2 0.5976(21) 0.6174(14) 0.4494(25) 1.000 3.26(30)
O3 O 2 0.9939(31) 0.7052(36) 0.4198(27) 1.000 3.26(30)
O4 O 2 0.6769(56) 0.7158(39) -0.0067(26) 1.000 3.26(30)
O5 O 2 0.6854(57) 0.4826(39) 0.2056(27) 1.000 3.26(30)
O6 O 2 1.0563(54) 0.5904(40) 0.1618(28) 1.000 3.26(30)
O7 O 2 0.3657(50) 0.8105(39) 0.2228(25) 1.000 3.26(30)
OW1 O 2 0.3335(50) 0.3059(36) 0.2674(24) 1.000 3.26(30)
OW2 O 2 0.2648(51) 0.7188(36) -0.0510(27) 1.000 3.26(30)
OW3 O 2 1.0000 1.0000 0.5000 1.000 3.26(30)
P1 P 2 0.7264(12) 0.7333(7) 0.4097(8) 1.000 0.61(26)
P2 P 2 0.7787(23) 0.6261(12) 0.1547(12) 1.000 0.61(26)

loop_
_atom_type_symbol
_atom_type_radius_bond
C 1.200
Ca 1.200
O 1.200
P 1.200

loop_
_geom_bond_atom_site_label_1
_geom_bond_atom_site_label_2
_geom_bond_distance
_geom_bond_publ_flag
O4 P2 1.7869(288) no
O1 OW3 3.2028(342) no
